data_2023002
loop_
_publ_author_name
'Zozulia, Valeriia'
'Terebilenko, Kateryna'
'Voinalovych, Artem'
'Potaskalov, Vadim'
'Slobodyanik, Mykola'

_publ_section_title
;
 Crystal structure of a layered phosphate molybdate
 K<sub>2</sub>Gd(PO<sub>4</sub>)(MoO<sub>4</sub>).
;
_journal_coeditor_code OI2002
_journal_issue 'Pt 2'
_journal_name_full 'Acta crystallographica. Section E, Crystallographic communications'
_journal_page_first 117
_journal_page_last 119
_journal_paper_doi 10.1107/S2056989023011106
_journal_volume 80
_journal_year 2024
_chemical_formula_iupac 'K2 Gd (P O4) (Mo O4)'
_chemical_formula_moiety 'Gd K2 Mo O8 P'
_chemical_formula_sum 'Gd K2 Mo O8 P'
_chemical_formula_weight 490.36
_chemical_name_systematic
;
Dipotassium gadolinium(III) phosphate(V) molybdate(VI)
;
_space_group_crystal_system orthorhombic
_space_group_IT_number 73
_space_group_name_Hall '-I 2b 2c'
_space_group_name_H-M_alt 'I b c a'
_atom_sites_solution_primary dual
_atom_sites_solution_secondary difmap
_audit_creation_method
;
Olex2 1.5
(compiled 2023.08.24 svn.re1ec1418 for OlexSys, GUI /home/sc/Desktop/e/newcifssvn.r6817)
;
_cell_angle_alpha 90
_cell_angle_beta 90
_cell_angle_gamma 90
_cell_formula_units_Z 8
_cell_length_a 6.9527(2)
_cell_length_b 19.7112(6)
_cell_length_c 12.2466(3)
_cell_measurement_reflns_used 4624
_cell_measurement_temperature 200.00(10)
_cell_measurement_theta_max 30.0210
_cell_measurement_theta_min 3.3170
_cell_volume 1678.35(8)
_computing_cell_refinement
;
CrysAlisPro 1.171.41.93a (Rigaku OD, 2020)
;
_computing_data_collection
;
CrysAlisPro 1.171.41.93a (Rigaku OD, 2020)
;
_computing_data_reduction
;
CrysAlisPro 1.171.41.93a (Rigaku OD, 2020)
;
_computing_molecular_graphics
;
Olex2 1.5 (Dolomanov <i>et al.</i>,  2009)
;
_computing_publication_material
;
Olex2 1.5 (Dolomanov <i>et al.</i>,  2009)
;
_computing_structure_refinement
;
<i>SHELXL2018/3</i> (Sheldrick, 2015b)
;
_computing_structure_solution
;
<i>SHELXT2018/2</i> (Sheldrick, 2015a)
;
_diffrn_ambient_temperature 200.00(10)
_diffrn_detector 'Hybrid Pixel Array Detector'
_diffrn_detector_area_resol_mean 10
_diffrn_measured_fraction_theta_full 0.997
_diffrn_measured_fraction_theta_max 0.867
_diffrn_measurement_device 'four-circle diffractometer'
_diffrn_measurement_device_type 'XtaLAB Synergy, Dualflex, HyPix'
_diffrn_measurement_method '\w scans'
_diffrn_radiation_monochromator mirror
_diffrn_radiation_probe x-ray
_diffrn_radiation_type 'Mo K\a'
_diffrn_radiation_wavelength 0.71073
_diffrn_reflns_av_R_equivalents 0.0260
_diffrn_reflns_av_unetI/netI 0.0194
_diffrn_reflns_limit_h_max 8
_diffrn_reflns_limit_h_min -8
_diffrn_reflns_limit_k_max 26
_diffrn_reflns_limit_k_min -26
_diffrn_reflns_limit_l_max 16
_diffrn_reflns_limit_l_min -16
_diffrn_reflns_number 6547
_diffrn_reflns_theta_full 25.242
_diffrn_reflns_theta_max 30.178
_diffrn_reflns_theta_min 3.327
_diffrn_source 'micro-focus sealed X-ray tube'
_exptl_absorpt_coefficient_mu 10.520
_exptl_absorpt_correction_T_max 1.000
_exptl_absorpt_correction_T_min 0.422
_exptl_absorpt_correction_type gaussian
_exptl_absorpt_process_details
;
(CrysAlisPro; Rigaku OD, 2020)
;
_exptl_crystal_colour 'clear light colourless'
_exptl_crystal_density_diffrn 3.881
_exptl_crystal_description plate
_exptl_crystal_F_000 1784
_exptl_crystal_size_max 0.101
_exptl_crystal_size_mid 0.076
_exptl_crystal_size_min 0.017
_refine_diff_density_max 1.533
_refine_diff_density_min -0.642
_refine_ls_extinction_method none
_refine_ls_goodness_of_fit_ref 1.132
_refine_ls_hydrogen_treatment undef
_refine_ls_matrix_type full
_refine_ls_number_parameters 61
_refine_ls_number_reflns 1079
_refine_ls_number_restraints 0
_refine_ls_restrained_S_all 1.132
_refine_ls_R_factor_all 0.0191
_refine_ls_R_factor_gt 0.0170
_refine_ls_shift/su_max 0.000
_refine_ls_shift/su_mean 0.000
_refine_ls_structure_factor_coef Fsqd
_refine_ls_weighting_details 'w=1/[\s^2^(Fo^2^)+(0.0204P)^2^+6.0211P] where P=(Fo^2^+2Fc^2^)/3'
_refine_ls_weighting_scheme calc
_refine_ls_wR_factor_gt 0.0443
_refine_ls_wR_factor_ref 0.0452
_reflns_number_gt 999
_reflns_number_total 1079
_reflns_threshold_expression 'I > 2\s(I)'
_cod_data_source_file oi2002sup1.cif
_cod_data_source_block I
_cod_depositor_comments 'Adding full bibliography for 2023002.cif.'
_cod_database_code 2023002
_cod_database_fobs_code 2023002
_shelx_space_group_comment
;
The symmetry employed for this shelxl refinement is uniquely defined
by the following loop, which should always be used as a source of
symmetry information in preference to the above space-group names.
They are only intended as comments.
;
_shelx_estimated_absorpt_t_min 0.416
_shelx_estimated_absorpt_t_max 0.841

loop_
_space_group_symop_operation_xyz
'x, y, z'
'-x+1/2, -y, z+1/2'
'-x, y+1/2, -z+1/2'
'x+1/2, -y+1/2, -z'
'x+1/2, y+1/2, z+1/2'
'-x+1, -y+1/2, z+1'
'-x+1/2, y+1, -z+1'
'x+1, -y+1, -z+1/2'
'-x, -y, -z'
'x-1/2, y, -z-1/2'
'x, -y-1/2, z-1/2'
'-x-1/2, y-1/2, z'
'-x+1/2, -y+1/2, -z+1/2'
'x, y+1/2, -z'
'x+1/2, -y, z'
'-x, y, z+1/2'

loop_
_atom_site_type_symbol
_atom_site_label
_atom_site_fract_x
_atom_site_fract_y
_atom_site_fract_z
_atom_site_U_iso_or_equiv
_atom_site_adp_type
_atom_site_calc_flag
_atom_site_occupancy
_atom_site_disorder_assembly
_atom_site_disorder_group
Gd Gd1 1.000000 0.250000 0.42488(2) 0.00554(8) Uani d 1 . .
Mo Mo1 0.750000 0.41682(2) 0.500000 0.00954(10) Uani d 1 . .
K K1 0.71711(11) 0.09429(4) 0.32974(5) 0.01672(16) Uani d 1 . .
P P1 0.500000 0.250000 0.32047(8) 0.0060(2) Uani d 1 . .
O O1 0.6709(3) 0.24105(10) 0.40045(17) 0.0095(4) Uani d 1 . .
O O2 0.4787(3) 0.18814(11) 0.24608(17) 0.0094(4) Uani d 1 . .
O O3 0.9564(3) 0.36581(11) 0.47067(18) 0.0139(4) Uani d 1 . .
O O4 0.8056(4) 0.46677(12) 0.61376(19) 0.0204(5) Uani d 1 . .

loop_
_atom_site_aniso_label
_atom_site_aniso_U_11
_atom_site_aniso_U_22
_atom_site_aniso_U_33
_atom_site_aniso_U_12
_atom_site_aniso_U_13
_atom_site_aniso_U_23
Gd1 0.00341(13) 0.00828(12) 0.00493(11) -0.00007(6) 0.000 0.000
Mo1 0.0102(2) 0.00749(16) 0.01089(17) 0.000 0.00090(13) 0.000
K1 0.0158(4) 0.0130(3) 0.0213(3) 0.0014(3) -0.0007(3) 0.0027(2)
P1 0.0038(6) 0.0093(5) 0.0047(5) 0.0000(3) 0.000 0.000
O1 0.0037(11) 0.0172(10) 0.0076(9) 0.0001(8) 0.0006(8) 0.0003(8)
O2 0.0101(11) 0.0110(10) 0.0070(9) -0.0009(8) -0.0016(7) -0.0012(8)
O3 0.0129(11) 0.0111(10) 0.0178(11) -0.0004(9) 0.0034(9) -0.0019(9)
O4 0.0209(13) 0.0177(11) 0.0226(12) 0.0014(10) -0.0022(10) -0.0108(10)

loop_
_atom_type_symbol
_atom_type_description
_atom_type_scat_dispersion_real
_atom_type_scat_dispersion_imag
_atom_type_scat_source
Gd Gd -0.1653 3.9035 'International Tables Vol C Tables 4.2.6.8 and 6.1.1.4'
K K 0.2009 0.2494 'International Tables Vol C Tables 4.2.6.8 and 6.1.1.4'
Mo Mo -1.6832 0.6857 'International Tables Vol C Tables 4.2.6.8 and 6.1.1.4'
O O 0.0106 0.0060 'International Tables Vol C Tables 4.2.6.8 and 6.1.1.4'
P P 0.1023 0.0942 'International Tables Vol C Tables 4.2.6.8 and 6.1.1.4'

loop_
_exptl_crystal_face_index_h
_exptl_crystal_face_index_k
_exptl_crystal_face_index_l
_exptl_crystal_face_perp_dist
-2 1 -1 0.0367
2 -1 1 0.0388
0 -1 2 0.0334
0 1 -2 0.0343
0 -1 0 0.0071
0 1 0 0.0100

loop_
_geom_angle_atom_site_label_1
_geom_angle_atom_site_label_2
_geom_angle_atom_site_label_3
_geom_angle_site_symmetry_1
_geom_angle_site_symmetry_3
_geom_angle
_geom_angle_publ_flag
O1 Gd1 O1 . 4_556 126.66(6) ?
O1 Gd1 O1 6_654 4_556 68.18(8) ?
O1 Gd1 O1 . 6_654 165.14(10) ?
O1 Gd1 O1 4_556 7_645 58.64(10) ?
O1 Gd1 O1 6_654 7_645 126.66(6) ?
O1 Gd1 O1 . 7_645 68.18(8) ?
O1 Gd1 O2 6_654 13_655 77.86(7) ?
O1 Gd1 O2 . 10_656 77.86(7) ?
O1 Gd1 O2 6_654 10_656 89.27(7) ?
O1 Gd1 O2 . 13_655 89.27(7) ?
O1 Gd1 O3 . . 88.71(8) ?
O1 Gd1 O3 6_654 . 94.81(8) ?
O1 Gd1 O3 6_654 6_654 88.71(8) ?
O1 Gd1 O3 . 6_654 94.81(8) ?
O2 Gd1 O1 13_655 7_645 144.86(7) ?
O2 Gd1 O1 13_655 4_556 133.34(7) ?
O2 Gd1 O1 10_656 4_556 144.86(7) ?
O2 Gd1 O1 10_656 7_645 133.34(7) ?
O2 Gd1 O2 10_656 13_655 60.80(10) ?
O3 Gd1 O1 6_654 7_645 77.67(7) ?
O3 Gd1 O1 . 4_556 77.67(7) ?
O3 Gd1 O1 6_654 4_556 78.52(7) ?
O3 Gd1 O1 . 7_645 78.52(7) ?
O3 Gd1 O2 . 13_655 74.22(7) ?
O3 Gd1 O2 6_654 10_656 74.22(7) ?
O3 Gd1 O2 6_654 13_655 132.85(7) ?
O3 Gd1 O2 . 10_656 132.85(7) ?
O3 Gd1 O3 6_654 . 152.63(11) ?
O3 Mo1 O3 . 7_645 111.59(14) ?
O4 Mo1 O3 . . 107.39(11) ?
O4 Mo1 O3 . 7_645 109.51(11) ?
O4 Mo1 O3 7_645 . 109.50(11) ?
O4 Mo1 O3 7_645 7_645 107.39(11) ?
O4 Mo1 O4 7_645 . 111.50(16) ?
O1 K1 O3 . 4_456 58.59(6) ?
O1 K1 O4 . 4_456 101.73(6) ?
O2 K1 O2 . 10_656 79.43(6) ?
O2 K1 O3 10_656 6_654 60.76(6) ?
O2 K1 O3 10_656 4_456 118.34(6) ?
O2 K1 O3 . 4_456 76.61(6) ?
O2 K1 O3 . 6_654 120.86(7) ?
O2 K1 O4 . 4_456 77.78(6) ?
O2 K1 O4 10_656 4_456 157.11(7) ?
O2 K1 O4 10_656 11_565 80.51(7) ?
O2 K1 O4 . 11_565 93.86(7) ?
O3 K1 O1 6_654 . 70.21(6) ?
O3 K1 O3 6_654 4_456 85.55(7) ?
O3 K1 O4 4_456 4_456 53.60(6) ?
O3 K1 O4 6_654 11_565 117.92(7) ?
O3 K1 O4 6_654 4_456 131.61(7) ?
O4 K1 O1 11_565 . 131.43(6) ?
O4 K1 O1 14_546 . 147.62(7) ?
O4 K1 O2 14_546 10_656 124.43(7) ?
O4 K1 O2 14_546 . 152.41(7) ?
O4 K1 O3 14_546 4_456 99.58(7) ?
O4 K1 O3 14_546 6_654 85.55(7) ?
O4 K1 O3 11_565 4_456 155.97(7) ?
O4 K1 O4 11_565 4_456 103.12(7) ?
O4 K1 O4 14_546 11_565 78.60(7) ?
O4 K1 O4 14_546 4_456 78.20(5) ?
O1 P1 O1 6_554 . 101.63(17) ?
O2 P1 O1 . . 111.11(11) ?
O2 P1 O1 6_554 6_554 111.11(11) ?
O2 P1 O1 . 6_554 113.12(11) ?
O2 P1 O1 6_554 . 113.12(11) ?
O2 P1 O2 6_554 . 106.87(17) ?

loop_
_geom_bond_atom_site_label_1
_geom_bond_atom_site_label_2
_geom_bond_site_symmetry_2
_geom_bond_distance
_geom_bond_publ_flag
Gd1 O1 . 2.314(2) ?
Gd1 O1 6_654 2.314(2) ?
Gd1 O1 7_645 2.453(2) ?
Gd1 O1 4_556 2.453(2) ?
Gd1 O2 10_656 2.427(2) ?
Gd1 O2 13_655 2.427(2) ?
Gd1 O3 . 2.370(2) ?
Gd1 O3 6_654 2.370(2) ?
Mo1 O3 7_645 1.788(2) ?
Mo1 O3 . 1.788(2) ?
Mo1 O4 . 1.749(2) ?
Mo1 O4 7_645 1.749(2) ?
K1 O1 . 3.037(2) ?
K1 O2 . 2.687(2) ?
K1 O2 10_656 2.755(2) ?
K1 O3 6_654 2.958(2) ?
K1 O3 4_456 3.143(2) ?
K1 O4 11_565 2.970(3) ?
K1 O4 14_546 2.679(2) ?
K1 O4 4_456 3.180(3) ?
P1 O1 . 1.550(2) ?
P1 O1 6_554 1.550(2) ?
P1 O2 6_554 1.529(2) ?
P1 O2 . 1.529(2) ?

loop_
_geom_torsion_atom_site_label_1
_geom_torsion_atom_site_label_2
_geom_torsion_atom_site_label_3
_geom_torsion_atom_site_label_4
_geom_torsion_site_symmetry_1
_geom_torsion_site_symmetry_2
_geom_torsion_site_symmetry_3
_geom_torsion_site_symmetry_4
_geom_torsion
_geom_torsion_publ_flag
O1 P1 O1 Gd1 6_554 . . . -156.6(3) ?
O1 P1 O1 Gd1 6_554 . . 7_645 -0.0010(10) ?
O1 P1 O1 K1 6_554 . . . 112.05(8) ?
O1 P1 O1 P1 6_554 . . 6_554 0E1(10) ?
O1 P1 O2 Gd1 . . . 13_655 -123.85(10) ?
O1 P1 O2 Gd1 6_554 . . 13_655 122.59(11) ?
O1 P1 O2 K1 6_554 . . 10_556 15.7(2) ?
O1 P1 O2 K1 . . . 10_556 129.30(18) ?
O1 P1 O2 K1 6_554 . . . -103.53(11) ?
O1 P1 O2 K1 . . . . 10.03(14) ?
O1 P1 O2 P1 . . . 6_554 0E1(8) ?
O1 P1 O2 P1 6_554 . . 6_554 0E1(10) ?
O2 P1 O1 Gd1 . . . 7_645 -120.61(11) ?
O2 P1 O1 Gd1 6_554 . . . -37.5(3) ?
O2 P1 O1 Gd1 6_554 . . 7_645 119.18(11) ?
O2 P1 O1 Gd1 . . . . 82.7(2) ?
O2 P1 O1 K1 6_554 . . . -128.76(10) ?
O2 P1 O1 K1 . . . . -8.56(12) ?
O2 P1 O1 P1 . . . 6_554 0E1(10) ?
O2 P1 O1 P1 6_554 . . 6_554 0E1(2) ?
O2 P1 O2 Gd1 6_554 . . 13_655 0.000000 ?
O2 P1 O2 K1 6_554 . . . 133.88(11) ?
O2 P1 O2 K1 6_554 . . 10_556 -106.9(2) ?
O2 P1 O2 P1 6_554 . . 6_554 0E1(10) ?
O3 Mo1 O3 Gd1 7_645 . . . 15.95(10) ?
O3 Mo1 O3 K1 7_645 . . 4_556 -114.91(9) ?
O3 Mo1 O3 K1 7_645 . . 6_654 152.13(15) ?
O3 Mo1 O4 K1 7_645 . . 11_566 32.18(14) ?
O3 Mo1 O4 K1 . . . 14_556 143.40(15) ?
O3 Mo1 O4 K1 7_645 . . 14_556 -95.27(17) ?
O3 Mo1 O4 K1 . . . 11_566 -89.15(12) ?
O3 Mo1 O4 K1 7_645 . . 4_556 116.29(10) ?
O3 Mo1 O4 K1 . . . 4_556 -5.05(11) ?
O4 Mo1 O3 Gd1 7_645 . . . -102.81(16) ?
O4 Mo1 O3 Gd1 . . . . 135.96(16) ?
O4 Mo1 O3 K1 . . . 6_654 -87.85(14) ?
O4 Mo1 O3 K1 7_645 . . 4_556 126.33(10) ?
O4 Mo1 O3 K1 7_645 . . 6_654 33.37(16) ?
O4 Mo1 O3 K1 . . . 4_556 5.11(11) ?
O4 Mo1 O4 K1 7_645 . . 11_566 150.89(14) ?
O4 Mo1 O4 K1 7_645 . . 4_556 -125.01(10) ?
O4 Mo1 O4 K1 7_645 . . 14_556 23.44(10) ?
